data_4080235
loop_
_publ_author_name
'Buchner, Magnus R.'
'Bechlars, Bettina'
'Wahl, Bernhard'
'Ruhland, Klaus'

_publ_section_title
;
 Influence of Electronically and Sterically Tunable Cinnamate Ligands on
 the Spectroscopic Properties and Reactivity of
 Bis(triphenylphosphine)platinum(0) Olefin Complexes
;
_journal_issue 6
_journal_name_full Organometallics
_journal_page_first 1643
_journal_paper_doi 10.1021/om301021j
_journal_volume 32
_journal_year 2013
_chemical_compound_source 'see text'
_chemical_formula_moiety 'C51 H42 O2 P2 Pt'
_chemical_formula_sum 'C51 H42 O2 P2 Pt'
_chemical_formula_weight 943.87
_chemical_name_systematic ?
_space_group_IT_number 14
_symmetry_cell_setting monoclinic
_symmetry_Int_Tables_number 14
_symmetry_space_group_name_Hall '-P 2ybc'
_symmetry_space_group_name_H-M 'P 1 21/c 1'
_atom_sites_solution_hydrogens geom
_atom_sites_solution_primary direct
_atom_sites_solution_secondary difmap
_audit_creation_date 'Oct 30 16:51:29 2012'
_audit_creation_method 'PLATON <TABLE ACC> option'
_audit_update_record
;
;
_cell_angle_alpha 90
_cell_angle_beta 94.566(3)
_cell_angle_gamma 90
_cell_formula_units_Z 4
_cell_length_a 10.2103(9)
_cell_length_b 17.8507(13)
_cell_length_c 22.6104(19)
_cell_measurement_temperature 173
_cell_volume 4107.9(6)
_computing_publication_material 'PLATON (Spek, 2003)'
_computing_structure_refinement 'SHELXL-97 (Sheldrick, 1997)'
_diffrn_ambient_temperature 173
_diffrn_detector ' CCD plate '
_diffrn_detector_area_resol_mean 16
_diffrn_measured_fraction_theta_full 0.989
_diffrn_measured_fraction_theta_max 0.989
_diffrn_measurement_device ' \k-geometry diffractometer '
_diffrn_measurement_device_type ' Bruker APEX-II CCD '
_diffrn_measurement_method ' phi- and omega-rotation '
_diffrn_radiation_monochromator graphite
_diffrn_radiation_probe x-ray
_diffrn_radiation_source 'fine-focus sealed tube'
_diffrn_radiation_type MoK\a
_diffrn_radiation_wavelength 0.71073
_diffrn_reflns_av_R_equivalents 0.0318
_diffrn_reflns_av_sigmaI/netI 0.0215
_diffrn_reflns_limit_h_max 13
_diffrn_reflns_limit_h_min -13
_diffrn_reflns_limit_k_max 17
_diffrn_reflns_limit_k_min -23
_diffrn_reflns_limit_l_max 30
_diffrn_reflns_limit_l_min -30
_diffrn_reflns_number 66185
_diffrn_reflns_reduction_process
;
;
_diffrn_reflns_theta_full 28.28
_diffrn_reflns_theta_max 28.28
_diffrn_reflns_theta_min 1.46
_exptl_absorpt_coefficient_mu 3.534
_exptl_absorpt_correction_T_max 0.6821
_exptl_absorpt_correction_T_min 0.5412
_exptl_absorpt_correction_type multi-scan
_exptl_crystal_colour colorless
_exptl_crystal_density_diffrn 1.526
_exptl_crystal_density_method 'Not Measured'
_exptl_crystal_description fragment
_exptl_crystal_F_000 1888
_exptl_crystal_size_max 0.24
_exptl_crystal_size_mid 0.16
_exptl_crystal_size_min 0.11
_refine_diff_density_max 0.879
_refine_diff_density_min -0.474
_refine_diff_density_rms 0.072
_refine_ls_extinction_method none
_refine_ls_goodness_of_fit_ref 0.985
_refine_ls_hydrogen_treatment mixed
_refine_ls_matrix_type full
_refine_ls_number_parameters 673
_refine_ls_number_reflns 10099
_refine_ls_number_restraints 0
_refine_ls_restrained_S_all 0.985
_refine_ls_R_factor_all 0.0256
_refine_ls_R_factor_gt 0.0205
_refine_ls_shift/su_max 0.004
_refine_ls_shift/su_mean 0.000
_refine_ls_structure_factor_coef Fsqd
_refine_ls_weighting_details 'calc w=1/[\s^2^(Fo^2^)+(0.0283P)^2^+3.0591P] where P=(Fo^2^+2Fc^2^)/3'
_refine_ls_weighting_scheme calc
_refine_ls_wR_factor_gt 0.0485
_refine_ls_wR_factor_ref 0.0513
_reflns_number_gt 9111
_reflns_number_total 10099
_reflns_threshold_expression I>2\s(I)
_cod_data_source_file om301021j_si_002.cif
_cod_data_source_block PhPh
_cod_depositor_comments
;
The following automatic conversions were performed:

'_symmetry_cell_setting' value 'Monoclinic' changed to 'monoclinic'
according to /home/saulius/struct/CIF-dictionaries/cif_core.dic
dictionary named 'cif_core.dic' version 2.4.2 from 2011-04-26.

Automatic conversion script
Id: cif_fix_values 1891 2012-01-12 08:04:46Z andrius 
;
_cod_original_sg_symbol_H-M 'P 21/c'
_cod_database_code 4080235

loop_
_symmetry_equiv_pos_site_id
_symmetry_equiv_pos_as_xyz
1 x,y,z
2 -x,1/2+y,1/2-z
3 -x,-y,-z
4 x,1/2-y,1/2+z

loop_
_atom_site_aniso_label
_atom_site_aniso_U_11
_atom_site_aniso_U_22
_atom_site_aniso_U_33
_atom_site_aniso_U_23
_atom_site_aniso_U_13
_atom_site_aniso_U_12
Pt1 0.0233(1) 0.0152(1) 0.0160(1) 0.0000(1) 0.0007(1) 0.0017(1)
P1 0.0209(2) 0.0178(3) 0.0164(2) 0.0003(2) 0.0004(2) 0.0009(2)
P2 0.0270(2) 0.0172(3) 0.0194(2) 0.0011(2) 0.0024(2) 0.0021(2)
O1 0.0318(8) 0.0303(10) 0.0411(9) -0.0101(8) 0.0060(7) 0.0057(7)
O2 0.0248(7) 0.0265(9) 0.0319(8) -0.0090(7) 0.0027(6) -0.0011(6)
C1 0.0427(13) 0.0200(13) 0.0333(12) -0.0014(9) 0.0008(10) 0.0079(10)
C2 0.0674(18) 0.0259(14) 0.0283(12) -0.0025(10) 0.0023(12) 0.0072(12)
C3 0.0706(19) 0.0261(15) 0.0384(14) -0.0075(11) 0.0130(13) 0.0117(13)
C4 0.0534(16) 0.0278(15) 0.0501(16) -0.0034(12) 0.0049(13) 0.0181(12)
C5 0.0419(13) 0.0269(14) 0.0341(12) -0.0007(10) 0.0011(10) 0.0092(10)
C6 0.0323(10) 0.0189(12) 0.0226(9) 0.0000(8) 0.0076(8) 0.0010(8)
C7 0.0342(12) 0.0292(14) 0.0390(13) -0.0050(10) 0.0077(10) -0.0019(10)
C8 0.0417(13) 0.0369(17) 0.0400(14) 0.0003(12) 0.0092(11) -0.0090(12)
C9 0.0370(13) 0.0499(19) 0.0574(17) 0.0152(14) 0.0198(12) 0.0000(12)
C10 0.0530(17) 0.0395(19) 0.091(3) 0.0196(17) 0.0445(18) 0.0156(14)
C11 0.0530(16) 0.0251(16) 0.0628(18) 0.0089(13) 0.0313(14) 0.0065(12)
C12 0.0303(10) 0.0237(12) 0.0218(9) 0.0037(8) 0.0050(8) 0.0014(9)
C13 0.0317(11) 0.0387(15) 0.0303(11) 0.0090(10) 0.0026(9) 0.0011(10)
C14 0.0413(13) 0.0592(19) 0.0293(12) 0.0198(12) 0.0053(10) 0.0083(13)
C15 0.0339(12) 0.0609(19) 0.0266(11) 0.0098(12) 0.0010(9) 0.0139(12)
C16 0.0266(11) 0.0444(16) 0.0302(11) 0.0003(10) 0.0033(9) 0.0077(10)
C17 0.0303(10) 0.0282(13) 0.0269(11) 0.0031(9) 0.0060(8) 0.0048(9)
C18 0.0300(10) 0.0212(12) 0.0211(9) 0.0019(8) 0.0018(8) 0.0056(8)
C19 0.0365(12) 0.0289(13) 0.0230(10) 0.0003(9) 0.0044(9) 0.0024(10)
C20 0.0480(14) 0.0331(15) 0.0222(11) 0.0041(9) 0.0052(10) -0.0037(11)
C21 0.0417(13) 0.0378(15) 0.0238(11) -0.0034(10) 0.0096(9) -0.0126(11)
C22 0.0294(11) 0.0430(16) 0.0349(12) -0.0035(11) 0.0119(9) -0.0030(11)
C23 0.0267(10) 0.0329(14) 0.0269(11) 0.0019(9) 0.0040(8) 0.0011(9)
C24 0.0245(9) 0.0212(11) 0.0172(9) -0.0030(8) 0.0012(7) -0.0050(8)
C25 0.0278(10) 0.0257(12) 0.0195(9) -0.0029(8) -0.0006(8) 0.0011(9)
C26 0.0323(11) 0.0282(13) 0.0232(10) -0.0005(9) -0.0018(8) 0.0099(9)
C27 0.0490(14) 0.0198(13) 0.0398(13) 0.0040(10) -0.0044(11) 0.0054(11)
C28 0.0418(14) 0.0243(15) 0.072(2) 0.0079(13) -0.0145(13) -0.0064(11)
C29 0.0297(11) 0.0243(13) 0.0493(14) 0.0066(11) -0.0092(10) 0.0002(9)
C30 0.0268(9) 0.0194(11) 0.0198(9) -0.0004(8) 0.0015(7) 0.0017(8)
C31 0.0283(10) 0.0345(14) 0.0289(11) -0.0018(10) -0.0027(9) 0.0000(9)
C32 0.0303(12) 0.0503(18) 0.0482(15) 0.0001(13) -0.0094(11) -0.0025(11)
C33 0.0232(11) 0.0484(18) 0.0619(18) 0.0078(14) 0.0026(11) -0.0009(11)
C34 0.0325(12) 0.0360(15) 0.0467(14) 0.0095(12) 0.0140(10) 0.0042(10)
C35 0.0305(11) 0.0304(14) 0.0279(11) 0.0048(9) 0.0054(9) 0.0017(9)
C36 0.0223(9) 0.0200(11) 0.0254(10) 0.0051(8) 0.0010(7) 0.0016(8)
C37 0.0353(11) 0.0220(12) 0.0271(10) 0.0015(9) -0.0039(9) 0.0001(9)
C38 0.0466(14) 0.0257(14) 0.0336(12) 0.0021(10) -0.0013(10) -0.0098(11)
C39 0.0434(13) 0.0403(16) 0.0260(11) -0.0030(10) 0.0066(10) -0.0147(12)
C40 0.0396(12) 0.0366(15) 0.0274(11) -0.0062(10) 0.0085(9) -0.0011(11)
C41 0.0368(11) 0.0216(13) 0.0240(10) 0.0021(9) 0.0042(8) 0.0001(9)
C42 0.0317(10) 0.0212(12) 0.0155(8) 0.0009(8) -0.0036(7) 0.0014(8)
C43 0.0318(10) 0.0189(11) 0.0185(9) 0.0001(8) -0.0020(8) 0.0039(9)
C44 0.0266(10) 0.0204(12) 0.0205(9) -0.0014(8) 0.0015(8) 0.0034(8)
C45 0.0297(10) 0.0206(12) 0.0221(10) -0.0004(8) 0.0003(8) 0.0022(8)
C46 0.0446(14) 0.0318(15) 0.0464(16) -0.0003(12) 0.0141(12) -0.0014(11)
C47 0.0467(16) 0.0339(18) 0.089(3) 0.0013(16) 0.0355(17) -0.0028(13)
C48 0.0297(13) 0.0348(18) 0.099(3) -0.0132(17) 0.0001(15) -0.0023(12)
C49 0.0351(13) 0.0328(16) 0.072(2) -0.0116(14) -0.0107(14) 0.0005(11)
C50 0.0331(12) 0.0279(14) 0.0443(14) -0.0033(11) -0.0034(10) -0.0008(10)
C51 0.0268(10) 0.0193(12) 0.0411(13) -0.0043(9) 0.0045(9) 0.0005(8)

loop_
_atom_site_label
_atom_site_type_symbol
_atom_site_thermal_displace_type
_atom_site_fract_x
_atom_site_fract_y
_atom_site_fract_z
_atom_site_occupancy
_atom_site_U_iso_or_equiv
Pt1 Pt Uani 0.11182(1) 0.29455(1) 0.10230(1) 1.000 0.0182(1)
P1 P Uani 0.19572(5) 0.37217(3) 0.17540(2) 1.000 0.0184(1)
P2 P Uani 0.11640(5) 0.17437(3) 0.13712(2) 1.000 0.0212(1)
O1 O Uani -0.19982(16) 0.32346(10) 0.03706(8) 1.000 0.0342(5)
O2 O Uani -0.16146(15) 0.22467(9) -0.02225(7) 1.000 0.0277(5)
C1 C Uani 0.1056(3) 0.10355(14) 0.02732(11) 1.000 0.0321(7)
C2 C Uani 0.1397(3) 0.05179(15) -0.01450(11) 1.000 0.0406(9)
C3 C Uani 0.2381(3) 0.00003(16) -0.00019(13) 1.000 0.0446(9)
C4 C Uani 0.2999(3) -0.00059(16) 0.05626(13) 1.000 0.0437(9)
C5 C Uani 0.2654(3) 0.05094(14) 0.09841(11) 1.000 0.0344(8)
C6 C Uani 0.1681(2) 0.10390(12) 0.08414(9) 1.000 0.0243(6)
C7 C Uani -0.0811(2) 0.06594(15) 0.14948(11) 1.000 0.0339(8)
C8 C Uani -0.2062(3) 0.04274(18) 0.16113(12) 1.000 0.0392(9)
C9 C Uani -0.2974(3) 0.09406(18) 0.17626(14) 1.000 0.0472(10)
C10 C Uani -0.2650(3) 0.16888(19) 0.17867(17) 1.000 0.0591(13)
C11 C Uani -0.1394(3) 0.19241(17) 0.16781(15) 1.000 0.0455(10)
C12 C Uani -0.0461(2) 0.14077(13) 0.15310(9) 1.000 0.0251(6)
C13 C Uani 0.1830(2) 0.10711(15) 0.24991(11) 1.000 0.0336(7)
C14 C Uani 0.2712(3) 0.09058(18) 0.29812(11) 1.000 0.0431(9)
C15 C Uani 0.3980(2) 0.11802(18) 0.30088(11) 1.000 0.0405(8)
C16 C Uani 0.4381(2) 0.16156(16) 0.25494(11) 1.000 0.0337(7)
C17 C Uani 0.3511(2) 0.17676(14) 0.20627(10) 1.000 0.0283(7)
C18 C Uani 0.2227(2) 0.15017(13) 0.20326(9) 1.000 0.0241(6)
C19 C Uani 0.1831(2) 0.30547(14) 0.28779(10) 1.000 0.0294(7)
C20 C Uani 0.1268(3) 0.29068(14) 0.34085(11) 1.000 0.0343(8)
C21 C Uani 0.0153(2) 0.32893(15) 0.35442(10) 1.000 0.0341(8)
C22 C Uani -0.0392(2) 0.38197(16) 0.31535(11) 1.000 0.0353(8)
C23 C Uani 0.0178(2) 0.39735(14) 0.26257(10) 1.000 0.0287(7)
C24 C Uani 0.13000(19) 0.35895(12) 0.24804(8) 1.000 0.0210(6)
C25 C Uani 0.0397(2) 0.49509(13) 0.13712(9) 1.000 0.0245(6)
C26 C Uani 0.0143(2) 0.56955(14) 0.12339(10) 1.000 0.0281(7)
C27 C Uani 0.1134(3) 0.62211(15) 0.13075(12) 1.000 0.0366(8)
C28 C Uani 0.2381(3) 0.59997(16) 0.15198(15) 1.000 0.0471(10)
C29 C Uani 0.2636(2) 0.52585(14) 0.16665(12) 1.000 0.0351(7)
C30 C Uani 0.1652(2) 0.47186(12) 0.15946(9) 1.000 0.0220(6)
C31 C Uani 0.4407(2) 0.39141(15) 0.24345(10) 1.000 0.0308(7)
C32 C Uani 0.5777(2) 0.39319(17) 0.24921(13) 1.000 0.0436(9)
C33 C Uani 0.6477(2) 0.37531(18) 0.20124(14) 1.000 0.0445(9)
C34 C Uani 0.5839(2) 0.35553(16) 0.14769(12) 1.000 0.0378(8)
C35 C Uani 0.4473(2) 0.35312(14) 0.14175(10) 1.000 0.0294(7)
C36 C Uani 0.37433(19) 0.37077(12) 0.18948(9) 1.000 0.0226(6)
C37 C Uani 0.2100(2) 0.47398(13) -0.00267(10) 1.000 0.0285(6)
C38 C Uani 0.3156(3) 0.50204(16) -0.03066(11) 1.000 0.0355(8)
C39 C Uani 0.4090(3) 0.45365(16) -0.05071(11) 1.000 0.0364(8)
C40 C Uani 0.3962(2) 0.37735(16) -0.04221(10) 1.000 0.0342(7)
C41 C Uani 0.2892(2) 0.34901(14) -0.01527(9) 1.000 0.0274(7)
C42 C Uani 0.1927(2) 0.39695(12) 0.00435(8) 1.000 0.0231(6)
C43 C Uani 0.0737(2) 0.36827(12) 0.03017(9) 1.000 0.0233(6)
C44 C Uani 0.0206(2) 0.29553(12) 0.01397(9) 1.000 0.0225(6)
C45 C Uani -0.1224(2) 0.28567(12) 0.01308(9) 1.000 0.0242(6)
C46 C Uani -0.3684(3) 0.18850(16) 0.01555(14) 1.000 0.0404(9)
C47 C Uani -0.5006(3) 0.16810(18) 0.00261(19) 1.000 0.0549(13)
C48 C Uani -0.5559(3) 0.16944(18) -0.05467(18) 1.000 0.0548(12)
C49 C Uani -0.4830(3) 0.18986(17) -0.10012(16) 1.000 0.0474(10)
C50 C Uani -0.3515(3) 0.20971(14) -0.08877(13) 1.000 0.0355(8)
C51 C Uani -0.2961(2) 0.20878(12) -0.03079(11) 1.000 0.0290(7)
H1 H Uiso 0.045(3) 0.1354(18) 0.0177(13) 1.000 0.045(8)
H2 H Uiso 0.092(3) 0.0517(16) -0.0511(13) 1.000 0.043(8)
H3 H Uiso 0.262(3) -0.0310(19) -0.0260(14) 1.000 0.051(9)
H4 H Uiso 0.366(3) -0.0351(18) 0.0650(13) 1.000 0.051(9)
H5 H Uiso 0.308(3) 0.0506(15) 0.1349(13) 1.000 0.037(7)
H7 H Uiso -0.022(3) 0.0302(18) 0.1401(13) 1.000 0.044(8)
H8 H Uiso -0.227(3) -0.006(2) 0.1593(14) 1.000 0.054(10)
H9 H Uiso -0.384(3) 0.0794(18) 0.1853(14) 1.000 0.055(9)
H10 H Uiso -0.325(4) 0.2044(18) 0.1880(16) 1.000 0.055(10)
H11 H Uiso -0.120(3) 0.240(2) 0.1678(16) 1.000 0.057(10)
H13 H Uiso 0.103(3) 0.0922(18) 0.2478(14) 1.000 0.050(9)
H14 H Uiso 0.241(3) 0.0603(18) 0.3293(14) 1.000 0.051(9)
H15 H Uiso 0.456(3) 0.1080(16) 0.3315(13) 1.000 0.038(7)
H16 H Uiso 0.522(3) 0.1779(18) 0.2578(14) 1.000 0.047(8)
H17 H Uiso 0.375(3) 0.2062(14) 0.1726(14) 1.000 0.037(8)
H19 H Uiso 0.261(3) 0.2755(17) 0.2792(13) 1.000 0.040(8)
H20 H Uiso 0.169(3) 0.2527(18) 0.3687(13) 1.000 0.047(8)
H21 H Uiso -0.023(3) 0.3173(17) 0.3910(13) 1.000 0.043(8)
H22 H Uiso -0.114(3) 0.4076(16) 0.3231(12) 1.000 0.037(7)
H23 H Uiso -0.022(2) 0.4317(14) 0.2348(11) 1.000 0.021(6)
H25 H Uiso -0.023(3) 0.4606(16) 0.1276(12) 1.000 0.038(8)
H26 H Uiso -0.068(3) 0.5841(15) 0.1097(12) 1.000 0.034(7)
H27 H Uiso 0.097(3) 0.6699(19) 0.1218(13) 1.000 0.042(8)
H28 H Uiso 0.306(3) 0.634(2) 0.1574(15) 1.000 0.063(10)
H29 H Uiso 0.347(3) 0.5125(18) 0.1807(14) 1.000 0.055(9)
H31 H Uiso 0.394(3) 0.4057(15) 0.2760(12) 1.000 0.034(7)
H32 H Uiso 0.619(3) 0.4067(18) 0.2884(14) 1.000 0.053(9)
H33 H Uiso 0.732(3) 0.3757(18) 0.2049(13) 1.000 0.049(9)
H34 H Uiso 0.637(3) 0.3443(18) 0.1132(13) 1.000 0.048(8)
H35 H Uiso 0.408(2) 0.3400(14) 0.1078(11) 1.000 0.023(6)
H37 H Uiso 0.145(3) 0.5078(15) 0.0135(12) 1.000 0.033(7)
H38 H Uiso 0.326(3) 0.5539(18) -0.0326(13) 1.000 0.045(8)
H39 H Uiso 0.476(3) 0.4721(18) -0.0687(14) 1.000 0.052(9)
H40 H Uiso 0.460(3) 0.3439(16) -0.0533(12) 1.000 0.034(7)
H41 H Uiso 0.280(3) 0.2978(15) -0.0093(12) 1.000 0.030(7)
H43 H Uiso 0.014(2) 0.4071(13) 0.0380(10) 1.000 0.018(6)
H44 H Uiso 0.062(2) 0.2681(15) -0.0131(11) 1.000 0.025(6)
H46 H Uiso -0.330(2) 0.1898(14) 0.0506(12) 1.000 0.023(6)
H47 H Uiso -0.537(3) 0.155(2) 0.0348(16) 1.000 0.064(10)
H48 H Uiso -0.650(4) 0.154(2) -0.0624(16) 1.000 0.075(11)
H49 H Uiso -0.521(4) 0.188(2) -0.1409(18) 1.000 0.071(11)
H50 H Uiso -0.299(3) 0.2255(16) -0.1213(13) 1.000 0.038(7)

loop_
_atom_type_symbol
_atom_type_description
_atom_type_scat_dispersion_real
_atom_type_scat_dispersion_imag
_atom_type_scat_source
Pt Pt -1.7033 8.3905 'International Tables Vol C Tables 4.2.6.8 and 6.1.1.4'
P P 0.1023 0.0942 'International Tables Vol C Tables 4.2.6.8 and 6.1.1.4'
O O 0.0106 0.0060 'International Tables Vol C Tables 4.2.6.8 and 6.1.1.4'
H H 0.0000 0.0000 'International Tables Vol C Tables 4.2.6.8 and 6.1.1.4'
C C 0.0033 0.0016 'International Tables Vol C Tables 4.2.6.8 and 6.1.1.4'

loop_
_geom_angle_atom_site_label_1
_geom_angle_atom_site_label_2
_geom_angle_atom_site_label_3
_geom_angle
_geom_angle_publ_flag
P1 Pt1 P2 109.02(2) yes
P1 Pt1 C43 102.59(6) yes
P1 Pt1 C44 141.87(6) yes
P2 Pt1 C43 148.26(6) yes
P2 Pt1 C44 108.99(6) yes
C43 Pt1 C44 39.76(8) yes
Pt1 P1 C24 115.37(7) yes
Pt1 P1 C30 113.57(7) yes
Pt1 P1 C36 115.59(7) yes
C24 P1 C30 103.38(10) yes
C24 P1 C36 105.84(9) yes
C30 P1 C36 101.47(10) yes
Pt1 P2 C6 114.59(7) yes
Pt1 P2 C12 112.48(8) yes
Pt1 P2 C18 119.89(8) yes
C6 P2 C12 102.48(10) yes
C6 P2 C18 100.85(10) yes
C12 P2 C18 104.48(10) yes
C45 O2 C51 118.10(17) yes
C2 C1 C6 120.8(2) no
C1 C2 C3 120.2(2) no
C2 C3 C4 119.5(3) no
C3 C4 C5 120.5(3) no
C4 C5 C6 120.4(2) no
P2 C6 C1 118.05(17) yes
P2 C6 C5 123.33(17) yes
C1 C6 C5 118.6(2) no
C8 C7 C12 120.9(2) no
C7 C8 C9 120.2(3) no
C8 C9 C10 119.6(3) no
C9 C10 C11 120.6(3) no
C10 C11 C12 120.2(3) no
P2 C12 C7 122.66(16) yes
P2 C12 C11 118.80(19) yes
C7 C12 C11 118.5(2) no
C14 C13 C18 120.2(2) no
C13 C14 C15 120.5(2) no
C14 C15 C16 119.8(2) no
C15 C16 C17 119.8(2) no
C16 C17 C18 121.0(2) no
P2 C18 C13 124.11(16) yes
P2 C18 C17 117.08(16) yes
C13 C18 C17 118.8(2) no
C20 C19 C24 121.3(2) no
C19 C20 C21 120.0(2) no
C20 C21 C22 119.6(2) no
C21 C22 C23 120.5(2) no
C22 C23 C24 120.7(2) no
P1 C24 C19 120.94(16) yes
P1 C24 C23 120.79(16) yes
C19 C24 C23 118.01(18) no
C26 C25 C30 120.9(2) no
C25 C26 C27 120.2(2) no
C26 C27 C28 119.6(2) no
C27 C28 C29 120.5(3) no
C28 C29 C30 120.9(2) no
P1 C30 C25 119.54(16) yes
P1 C30 C29 122.55(16) yes
C25 C30 C29 117.9(2) no
C32 C31 C36 120.0(2) no
C31 C32 C33 119.9(2) no
C32 C33 C34 120.8(2) no
C33 C34 C35 119.6(2) no
C34 C35 C36 120.8(2) no
P1 C36 C31 123.83(16) yes
P1 C36 C35 117.10(15) yes
C31 C36 C35 118.90(18) no
C38 C37 C42 121.2(2) no
C37 C38 C39 120.2(3) no
C38 C39 C40 119.5(3) no
C39 C40 C41 120.4(2) no
C40 C41 C42 120.9(2) no
C37 C42 C41 117.77(19) no
C37 C42 C43 120.02(19) no
C41 C42 C43 122.2(2) no
Pt1 C43 C42 114.47(14) yes
Pt1 C43 C44 71.16(12) yes
C42 C43 C44 120.97(18) no
Pt1 C44 C43 69.08(11) yes
Pt1 C44 C45 111.77(14) yes
C43 C44 C45 117.66(18) no
O1 C45 O2 122.04(19) yes
O1 C45 C44 128.0(2) yes
O2 C45 C44 109.94(17) yes
C47 C46 C51 118.3(3) no
C46 C47 C48 120.6(3) no
C47 C48 C49 120.5(3) no
C48 C49 C50 120.3(3) no
C49 C50 C51 119.1(3) no
O2 C51 C46 121.8(2) yes
O2 C51 C50 116.7(2) yes
C46 C51 C50 121.3(2) no
C2 C1 H1 119(2) no
C6 C1 H1 120(2) no
C1 C2 H2 117.9(19) no
C3 C2 H2 121.9(18) no
C2 C3 H3 121(2) no
C4 C3 H3 120(2) no
C3 C4 H4 118.5(19) no
C5 C4 H4 121.0(19) no
C4 C5 H5 119.5(18) no
C6 C5 H5 120.0(18) no
C8 C7 H7 118(2) no
C12 C7 H7 121(2) no
C7 C8 H8 120(2) no
C9 C8 H8 120(2) no
C8 C9 H9 122(2) no
C10 C9 H9 119(2) no
C9 C10 H10 121(2) no
C11 C10 H10 118(2) no
C10 C11 H11 121(2) no
C12 C11 H11 119(2) no
C14 C13 H13 122(2) no
C18 C13 H13 118(2) no
C13 C14 H14 118.1(19) no
C15 C14 H14 121.5(19) no
C14 C15 H15 121.7(19) no
C16 C15 H15 118.5(19) no
C15 C16 H16 118(2) no
C17 C16 H16 123(2) no
C16 C17 H17 122.9(18) no
C18 C17 H17 116.1(18) no
C20 C19 H19 117.3(17) no
C24 C19 H19 121.4(17) no
C19 C20 H20 118.9(17) no
C21 C20 H20 121.1(17) no
C20 C21 H21 118.7(18) no
C22 C21 H21 121.7(18) no
C21 C22 H22 121.2(17) no
C23 C22 H22 118.3(17) no
C22 C23 H23 120.6(14) no
C24 C23 H23 118.6(14) no
C26 C25 H25 119.0(19) no
C30 C25 H25 119.7(19) no
C25 C26 H26 120.1(17) no
C27 C26 H26 119.7(17) no
C26 C27 H27 120(2) no
C28 C27 H27 120(2) no
C27 C28 H28 121(2) no
C29 C28 H28 118(2) no
C28 C29 H29 119(2) no
C30 C29 H29 120(2) no
C32 C31 H31 119.1(18) no
C36 C31 H31 120.8(18) no
C31 C32 H32 116.5(18) no
C33 C32 H32 123.6(18) no
C32 C33 H33 120(2) no
C34 C33 H33 119(2) no
C33 C34 H34 119.2(17) no
C35 C34 H34 121.2(17) no
C34 C35 H35 118.8(14) no
C36 C35 H35 120.4(14) no
C38 C37 H37 121.2(16) no
C42 C37 H37 117.7(16) no
C37 C38 H38 118.4(19) no
C39 C38 H38 121.2(19) no
C38 C39 H39 120(2) no
C40 C39 H39 121(2) no
C39 C40 H40 121.2(18) no
C41 C40 H40 118.4(18) no
C40 C41 H41 120.9(19) no
C42 C41 H41 118.2(19) no
Pt1 C43 H43 113.2(14) no
C42 C43 H43 112.4(13) no
C44 C43 H43 118.1(13) no
Pt1 C44 H44 115.6(15) no
C43 C44 H44 117.9(15) no
C45 C44 H44 116.0(14) no
C47 C46 H46 124.1(15) no
C51 C46 H46 117.6(15) no
C46 C47 H47 111(2) no
C48 C47 H47 128(2) no
C47 C48 H48 119(2) no
C49 C48 H48 121(2) no
C48 C49 H49 120(2) no
C50 C49 H49 119(2) no
C49 C50 H50 120.6(18) no
C51 C50 H50 120.3(18) no

loop_
_geom_bond_atom_site_label_1
_geom_bond_atom_site_label_2
_geom_bond_distance
_geom_bond_publ_flag
Pt1 P1 2.2715(5) yes
Pt1 P2 2.2844(6) yes
Pt1 C43 2.108(2) yes
Pt1 C44 2.136(2) yes
P1 C24 1.8382(19) yes
P1 C30 1.837(2) yes
P1 C36 1.826(2) yes
P2 C6 1.843(2) yes
P2 C12 1.827(2) yes
P2 C18 1.828(2) yes
O1 C45 1.201(3) yes
O2 C45 1.390(3) yes
O2 C51 1.402(3) yes
C1 C2 1.386(4) no
C1 C6 1.388(3) no
C2 C3 1.384(4) no
C3 C4 1.378(4) no
C4 C5 1.390(4) no
C5 C6 1.391(3) no
C7 C8 1.388(4) no
C7 C12 1.384(4) no
C8 C9 1.369(4) no
C9 C10 1.376(5) no
C10 C11 1.390(4) no
C11 C12 1.385(4) no
C13 C14 1.389(4) no
C13 C18 1.391(3) no
C14 C15 1.381(4) no
C15 C16 1.385(4) no
C16 C17 1.385(3) no
C17 C18 1.391(3) no
C19 C20 1.396(3) no
C19 C24 1.391(3) no
C20 C21 1.383(4) no
C21 C22 1.381(4) no
C22 C23 1.396(3) no
C23 C24 1.397(3) no
C25 C26 1.385(3) no
C25 C30 1.402(3) no
C26 C27 1.380(4) no
C27 C28 1.382(4) no
C28 C29 1.384(4) no
C29 C30 1.392(3) no
C31 C32 1.395(3) no
C31 C36 1.397(3) no
C32 C33 1.383(4) no
C33 C34 1.375(4) no
C34 C35 1.391(3) no
C35 C36 1.395(3) no
C37 C38 1.387(4) no
C37 C42 1.397(3) no
C38 C39 1.389(4) no
C39 C40 1.383(4) no
C40 C41 1.388(3) no
C41 C42 1.403(3) no
C42 C43 1.481(3) no
C43 C44 1.443(3) no
C44 C45 1.469(3) no
C46 C47 1.406(4) no
C46 C51 1.377(4) no
C47 C48 1.371(6) no
C48 C49 1.366(5) no
C49 C50 1.393(4) no
C50 C51 1.386(4) no
C1 H1 0.86(3) no
C2 H2 0.93(3) no
C3 H3 0.85(3) no
C4 H4 0.92(3) no
C5 H5 0.90(3) no
C7 H7 0.92(3) no
C8 H8 0.90(4) no
C9 H9 0.96(3) no
C10 H10 0.92(4) no
C11 H11 0.87(4) no
C13 H13 0.86(3) no
C14 H14 0.96(3) no
C15 H15 0.89(3) no
C16 H16 0.90(3) no
C17 H17 0.97(3) no
C19 H19 0.99(3) no
C20 H20 1.00(3) no
C21 H21 0.97(3) no
C22 H22 0.92(3) no
C23 H23 0.95(2) no
C25 H25 0.90(3) no
C26 H26 0.91(3) no
C27 H27 0.89(3) no
C28 H28 0.92(3) no
C29 H29 0.92(3) no
C31 H31 0.94(3) no
C32 H32 0.98(3) no
C33 H33 0.86(3) no
C34 H34 1.01(3) no
C35 H35 0.87(2) no
C37 H37 0.99(3) no
C38 H38 0.93(3) no
C39 H39 0.89(3) no
C40 H40 0.93(3) no
C41 H41 0.93(3) no
C43 H43 0.95(2) no
C44 H44 0.91(2) no
C46 H46 0.86(3) no
C47 H47 0.88(3) no
C48 H48 1.00(4) no
C49 H49 0.97(4) no
C50 H50 0.99(3) no

loop_
_geom_contact_atom_site_label_1
_geom_contact_atom_site_label_2
_geom_contact_distance
_geom_contact_site_symmetry_2
_geom_contact_publ_flag
Pt1 H1 3.46(3) . no
Pt1 H11 3.05(3) . no
Pt1 H17 3.40(3) . no
Pt1 H25 3.34(3) . no
Pt1 H35 3.12(2) . no
Pt1 H41 3.16(3) . no
P1 P2 3.7095(8) . no
P1 C43 3.419(2) . no
P2 P1 3.7095(8) . no
P2 C44 3.599(2) . no
O1 C46 2.978(3) . no
O1 C38 3.331(3) 3_565 no
O1 H43 2.64(2) . no
O1 H46 2.76(2) . no
O1 H34 2.52(3) 1_455 no
O1 H38 2.54(3) 3_565 no
O2 H1 2.74(3) . no
O2 H21 2.62(3) 4_554 no
C1 C7 3.543(4) . no
C1 C44 3.542(3) . no
C2 C2 3.505(4) 3_555 no
C5 C17 3.379(3) . no
C7 C22 3.574(4) 2_545 no
C7 C13 3.463(3) . no
C7 C1 3.543(4) . no
C8 C23 3.589(4) 2_545 no
C9 C16 3.560(4) 1_455 no
C13 C7 3.463(3) . no
C14 C26 3.551(4) 2_545 no
C15 C40 3.550(3) 4_555 no
C15 C39 3.585(4) 4_555 no
C16 C9 3.560(4) 1_655 no
C17 C5 3.379(3) . no
C17 C19 3.482(3) . no
C17 C36 3.494(3) . no
C18 C19 3.410(3) . no
C19 C18 3.410(3) . no
C19 C17 3.482(3) . no
C19 C31 3.271(3) . no
C22 C7 3.574(4) 2_555 no
C23 C25 3.353(3) . no
C23 C8 3.589(4) 2_555 no
C25 C43 3.351(3) . no
C25 C23 3.353(3) . no
C26 C42 3.492(3) 3_565 no
C26 C37 3.508(3) 3_565 no
C26 C14 3.551(4) 2_555 no
C29 C31 3.398(3) . no
C31 C19 3.271(3) . no
C31 C29 3.398(3) . no
C36 C17 3.494(3) . no
C37 C26 3.508(3) 3_565 no
C38 C39 3.331(4) 3_665 no
C38 O1 3.331(3) 3_565 no
C39 C15 3.585(4) 4_554 no
C39 C39 3.282(4) 3_665 no
C39 C38 3.331(4) 3_665 no
C40 C15 3.550(3) 4_554 no
C42 C26 3.492(3) 3_565 no
C43 C30 3.522(3) . no
C43 C25 3.351(3) . no
C43 C45 2.492(3) . no
C43 P1 3.419(2) . no
C44 C1 3.542(3) . no
C44 P2 3.599(2) . no
C44 C42 2.544(3) . no
C46 O1 2.978(3) . no
C1 H44 3.10(3) . no
C2 H48 3.08(4) 1_655 no
C6 H7 2.74(3) . no
C7 H13 2.83(3) . no
C7 H2 3.06(3) 3_555 no
C8 H3 3.07(3) 3_555 no
C9 H16 3.10(3) 1_455 no
C10 H16 2.93(3) 1_455 no
C10 H46 2.94(3) . no
C12 H13 2.67(3) . no
C14 H26 3.06(3) 2_545 no
C16 H9 2.90(3) 1_655 no
C16 H19 2.81(3) . no
C16 H10 3.05(4) 1_655 no
C17 H19 2.63(3) . no
C17 H5 2.79(3) . no
C18 H5 2.55(3) . no
C18 H19 2.83(3) . no
C19 H31 2.83(3) . no
C21 H2 3.07(3) 4_555 no
C22 H7 2.88(3) 2_555 no
C24 H31 2.84(3) . no
C25 H37 3.08(3) . no
C25 H23 2.60(2) . no
C25 H43 2.73(2) . no
C26 H14 2.90(3) 2_555 no
C30 H23 2.76(2) . no
C31 H29 2.72(3) . no
C31 H19 2.92(3) . no
C31 H49 2.97(4) 4_655 no
C33 H10 3.08(3) 1_655 no
C34 H10 2.97(3) 1_655 no
C35 H17 2.83(3) . no
C36 H29 2.55(3) . no
C36 H17 2.96(3) . no
C36 H19 2.95(3) . no
C37 H26 2.91(3) 3_565 no
C38 H39 3.00(3) 3_665 no
C39 H15 2.96(3) 4_554 no
C40 H15 2.98(3) 4_554 no
C41 H44 2.74(2) . no
C41 H35 2.95(2) . no
C42 H26 2.80(3) 3_565 no
C43 H44 2.04(3) . no
C43 H25 2.98(3) . no
C44 H1 2.87(3) . no
C44 H43 2.07(2) . no
C44 H41 2.74(3) . no
C45 H46 2.90(2) . no
C46 H3 3.02(3) 3_555 no
C48 H41 3.06(3) 1_455 no
C49 H40 3.02(3) 1_455 no
C49 H4 3.09(3) 3_555 no
H1 Pt1 3.46(3) . no
H1 O2 2.74(3) . no
H1 C44 2.87(3) . no
H1 H44 2.48(4) . no
H2 C7 3.06(3) 3_555 no
H2 H7 2.54(4) 3_555 no
H2 C21 3.07(3) 4_554 no
H3 C8 3.07(3) 3_555 no
H3 C46 3.02(3) 3_555 no
H4 C49 3.09(3) 3_555 no
H5 C17 2.79(3) . no
H5 C18 2.55(3) . no
H7 C6 2.74(3) . no
H7 C22 2.88(3) 2_545 no
H7 H2 2.54(4) 3_555 no
H9 C16 2.90(3) 1_455 no
H10 C16 3.05(4) 1_455 no
H10 C33 3.08(3) 1_455 no
H10 C34 2.97(3) 1_455 no
H10 H16 2.36(5) 1_455 no
H11 Pt1 3.05(3) . no
H13 C7 2.83(3) . no
H13 C12 2.67(3) . no
H14 C26 2.90(3) 2_545 no
H14 H26 2.36(4) 2_545 no
H15 H28 2.47(4) 2_645 no
H15 C39 2.96(3) 4_555 no
H15 C40 2.98(3) 4_555 no
H16 C9 3.10(3) 1_655 no
H16 C10 2.93(3) 1_655 no
H16 H10 2.36(5) 1_655 no
H17 Pt1 3.40(3) . no
H17 C35 2.83(3) . no
H17 C36 2.96(3) . no
H19 C16 2.81(3) . no
H19 C17 2.63(3) . no
H19 C18 2.83(3) . no
H19 C31 2.92(3) . no
H19 C36 2.95(3) . no
H21 O2 2.62(3) 4_555 no
H23 C25 2.60(2) . no
H23 C30 2.76(2) . no
H23 H25 2.48(4) . no
H25 Pt1 3.34(3) . no
H25 C43 2.98(3) . no
H25 H23 2.48(4) . no
H25 H43 2.30(4) . no
H26 C14 3.06(3) 2_555 no
H26 H14 2.36(4) 2_555 no
H26 C37 2.91(3) 3_565 no
H26 C42 2.80(3) 3_565 no
H28 H15 2.47(4) 2_655 no
H29 C31 2.72(3) . no
H29 C36 2.55(3) . no
H31 C19 2.83(3) . no
H31 C24 2.84(3) . no
H34 O1 2.52(3) 1_655 no
H35 Pt1 3.12(2) . no
H35 C41 2.95(2) . no
H37 C25 3.08(3) . no
H37 H43 2.33(4) . no
H37 H43 2.45(4) 3_565 no
H38 O1 2.54(3) 3_565 no
H39 C38 3.00(3) 3_665 no
H40 C49 3.02(3) 1_655 no
H41 Pt1 3.16(3) . no
H41 C44 2.74(3) . no
H41 C48 3.06(3) 1_655 no
H41 H44 2.28(4) . no
H43 O1 2.64(2) . no
H43 C25 2.73(2) . no
H43 H25 2.30(4) . no
H43 H37 2.33(4) . no
H43 H37 2.45(4) 3_565 no
H44 C1 3.10(3) . no
H44 C41 2.74(2) . no
H44 H1 2.48(4) . no
H44 H41 2.28(4) . no
H46 O1 2.76(2) . no
H46 C10 2.94(3) . no
H46 C45 2.90(2) . no
H48 C2 3.08(4) 1_455 no
H49 C31 2.97(4) 4_454 no

loop_
_geom_hbond_atom_site_label_D
_geom_hbond_atom_site_label_H
_geom_hbond_atom_site_label_A
_geom_hbond_distance_DH
_geom_hbond_distance_HA
_geom_hbond_distance_DA
_geom_hbond_angle_DHA
_geom_hbond_site_symmetry_A
_geom_hbond_publ_flag
C34 H34 O1 1.01(3) 2.52(3) 3.513(3) 171(2) 1_655 yes
C38 H38 O1 0.93(3) 2.54(3) 3.331(3) 143(2) 3_565 yes

loop_
_geom_torsion_atom_site_label_1
_geom_torsion_atom_site_label_2
_geom_torsion_atom_site_label_3
_geom_torsion_atom_site_label_4
_geom_torsion
_geom_torsion_publ_flag
P2 Pt1 P1 C24 -48.21(8) no
P2 Pt1 P1 C30 -167.30(7) no
P2 Pt1 P1 C36 75.99(8) no
C43 Pt1 P1 C24 134.69(9) no
C43 Pt1 P1 C30 15.60(9) no
C43 Pt1 P1 C36 -101.11(10) no
C44 Pt1 P1 C24 127.11(11) no
C44 Pt1 P1 C30 8.02(12) no
C44 Pt1 P1 C36 -108.69(12) no
P1 Pt1 P2 C6 -138.39(7) no
P1 Pt1 P2 C12 105.10(7) no
P1 Pt1 P2 C18 -18.27(8) no
C43 Pt1 P2 C6 36.23(13) no
C43 Pt1 P2 C12 -80.29(13) no
C43 Pt1 P2 C18 156.35(13) no
C44 Pt1 P2 C6 44.67(9) no
C44 Pt1 P2 C12 -71.85(9) no
C44 Pt1 P2 C18 164.79(10) no
P1 Pt1 C43 C42 71.08(15) no
P1 Pt1 C43 C44 -172.68(10) no
P2 Pt1 C43 C42 -103.70(16) no
P2 Pt1 C43 C44 12.53(18) no
C44 Pt1 C43 C42 -116.2(2) no
P1 Pt1 C44 C43 11.61(16) no
P1 Pt1 C44 C45 -100.87(15) no
P2 Pt1 C44 C43 -173.07(10) no
P2 Pt1 C44 C45 74.45(15) no
C43 Pt1 C44 C45 -112.5(2) no
C36 P1 C24 C23 142.14(18) no
Pt1 P1 C24 C19 85.28(18) no
Pt1 P1 C24 C23 -88.70(18) no
C30 P1 C24 C19 -150.14(18) no
C30 P1 C24 C23 35.9(2) no
C36 P1 C24 C19 -43.9(2) no
Pt1 P1 C36 C31 -155.99(18) no
Pt1 P1 C36 C35 28.8(2) no
C24 P1 C36 C31 -27.0(2) no
C24 P1 C36 C35 157.83(18) no
C30 P1 C36 C31 80.7(2) no
C30 P1 C36 C35 -94.54(19) no
C36 P1 C30 C25 170.14(17) no
C36 P1 C30 C29 -7.5(2) no
C24 P1 C30 C25 -80.32(18) no
Pt1 P1 C30 C25 45.43(18) no
Pt1 P1 C30 C29 -132.19(18) no
C24 P1 C30 C29 102.1(2) no
C12 P2 C6 C1 71.2(2) no
Pt1 P2 C6 C1 -51.0(2) no
Pt1 P2 C6 C5 129.61(19) no
C6 P2 C12 C11 -150.5(2) no
C18 P2 C12 C7 -77.2(2) no
C18 P2 C12 C11 104.7(2) no
Pt1 P2 C18 C13 134.31(19) no
Pt1 P2 C18 C17 -45.9(2) no
C6 P2 C18 C13 -98.9(2) no
C6 P2 C18 C17 80.88(19) no
C12 P2 C18 C13 7.2(2) no
C12 P2 C18 C17 -173.06(18) no
C18 P2 C6 C5 -0.6(2) no
C12 P2 C6 C5 -108.3(2) no
C18 P2 C6 C1 178.84(19) no
C6 P2 C12 C7 27.7(2) no
Pt1 P2 C12 C7 151.23(17) no
Pt1 P2 C12 C11 -26.9(2) no
C51 O2 C45 O1 1.6(3) no
C45 O2 C51 C46 -63.6(3) no
C45 O2 C51 C50 120.4(2) no
C51 O2 C45 C44 -176.92(18) no
C2 C1 C6 C5 -0.3(4) no
C6 C1 C2 C3 -0.7(4) no
C2 C1 C6 P2 -179.8(2) no
C1 C2 C3 C4 1.3(4) no
C2 C3 C4 C5 -0.9(4) no
C3 C4 C5 C6 -0.1(4) no
C4 C5 C6 C1 0.7(4) no
C4 C5 C6 P2 -179.9(2) no
C8 C7 C12 C11 -0.9(4) no
C12 C7 C8 C9 0.2(4) no
C8 C7 C12 P2 -179.05(19) no
C7 C8 C9 C10 1.3(5) no
C8 C9 C10 C11 -2.1(5) no
C9 C10 C11 C12 1.5(5) no
C10 C11 C12 C7 0.1(4) no
C10 C11 C12 P2 178.3(3) no
C14 C13 C18 P2 179.1(2) no
C18 C13 C14 C15 1.5(4) no
C14 C13 C18 C17 -0.7(4) no
C13 C14 C15 C16 -0.8(4) no
C14 C15 C16 C17 -0.6(4) no
C15 C16 C17 C18 1.3(4) no
C16 C17 C18 P2 179.54(19) no
C16 C17 C18 C13 -0.7(4) no
C24 C19 C20 C21 0.7(4) no
C20 C19 C24 P1 -174.50(19) no
C20 C19 C24 C23 -0.4(3) no
C19 C20 C21 C22 -0.4(4) no
C20 C21 C22 C23 -0.3(4) no
C21 C22 C23 C24 0.6(4) no
C22 C23 C24 P1 173.84(18) no
C22 C23 C24 C19 -0.3(3) no
C26 C25 C30 C29 -0.8(3) no
C30 C25 C26 C27 1.0(3) no
C26 C25 C30 P1 -178.52(16) no
C25 C26 C27 C28 -0.1(4) no
C26 C27 C28 C29 -0.9(4) no
C27 C28 C29 C30 1.1(4) no
C28 C29 C30 C25 -0.2(4) no
C28 C29 C30 P1 177.4(2) no
C32 C31 C36 C35 -0.8(4) no
C36 C31 C32 C33 0.7(4) no
C32 C31 C36 P1 -176.0(2) no
C31 C32 C33 C34 -0.2(5) no
C32 C33 C34 C35 -0.3(5) no
C33 C34 C35 C36 0.2(4) no
C34 C35 C36 P1 175.8(2) no
C34 C35 C36 C31 0.4(4) no
C38 C37 C42 C41 3.1(3) no
C38 C37 C42 C43 -175.2(2) no
C42 C37 C38 C39 -2.0(4) no
C37 C38 C39 C40 -0.4(4) no
C38 C39 C40 C41 1.7(4) no
C39 C40 C41 C42 -0.6(3) no
C40 C41 C42 C43 176.50(19) no
C40 C41 C42 C37 -1.7(3) no
C41 C42 C43 C44 -27.5(3) no
C37 C42 C43 Pt1 -127.34(17) no
C37 C42 C43 C44 150.7(2) no
C41 C42 C43 Pt1 54.5(2) no
C42 C43 C44 Pt1 107.80(18) no
C42 C43 C44 C45 -147.85(19) no
Pt1 C43 C44 C45 104.35(17) no
C43 C44 C45 O2 158.98(18) no
C43 C44 C45 O1 -19.4(3) no
Pt1 C44 C45 O1 57.6(3) no
Pt1 C44 C45 O2 -124.02(15) no
C51 C46 C47 C48 -0.8(4) no
C47 C46 C51 O2 -175.4(2) no
C47 C46 C51 C50 0.4(4) no
C46 C47 C48 C49 0.7(5) no
C47 C48 C49 C50 -0.1(5) no
C48 C49 C50 C51 -0.3(4) no
C49 C50 C51 C46 0.2(4) no
C49 C50 C51 O2 176.1(2) no
